data_7064309
loop_
_publ_author_name
'Rayasingh, Amlan Ranjan'
'Manivannan, Vadivelu'

_publ_section_title
;
 Dinuclear palladium(ii) complexes of
 N-(imidazo[1,5-a]pyridin-1-yl)picolinimidamides: highly active catalysts
 for C--C and C--P bond formation
;
_journal_issue 13
_journal_name_full 'New Journal of Chemistry'
_journal_page_first 5541
_journal_page_last 5550
_journal_paper_doi 10.1039/D5NJ04746C
_journal_volume 50
_journal_year 2026
_chemical_formula_moiety '2(C40 H34 Cl2 N10 O2 Pd2), 3.75[C3H7NO]'
_chemical_formula_sum 'C91.25 H94.25 Cl4 N23.75 O7.75 Pd4'
_chemical_formula_weight 2215.05
_space_group_crystal_system triclinic
_space_group_IT_number 2
_space_group_name_Hall '-P 1'
_space_group_name_H-M_alt 'P -1'
_atom_sites_solution_hydrogens mixed
_atom_sites_solution_primary dual
_audit_creation_date 2025-06-15
_audit_creation_method
;
Olex2 1.5
(compiled 2023.08.24 svn.re1ec1418 for OlexSys, GUI svn.r6817)
;
_audit_update_record
;
2025-10-16 deposited with the CCDC.	2026-03-02 downloaded from the CCDC.
;
_cell_angle_alpha 68.860(4)
_cell_angle_beta 78.938(4)
_cell_angle_gamma 88.158(4)
_cell_formula_units_Z 2
_cell_length_a 14.662(2)
_cell_length_b 17.696(2)
_cell_length_c 19.747(3)
_cell_measurement_reflns_used 9810
_cell_measurement_temperature 293.00
_cell_measurement_theta_max 28.38
_cell_measurement_theta_min 2.25
_cell_volume 4686.1(11)
_computing_cell_refinement 'SAINT V8.40B (?, 2016)'
_computing_data_reduction 'SAINT V8.40B (?, 2016)'
_computing_molecular_graphics 'Olex2 1.5 (Dolomanov et al., 2009)'
_computing_publication_material 'Olex2 1.5 (Dolomanov et al., 2009)'
_computing_structure_refinement 'SHELXL 2018/3 (Sheldrick, 2015)'
_computing_structure_solution 'SHELXT 2018/2 (Sheldrick, 2018)'
_diffrn_ambient_temperature 293.00
_diffrn_detector 'CCD area detector'
_diffrn_detector_area_resol_mean 7.9
_diffrn_detector_type 'Bruker SMART CCD 1K area detector'
_diffrn_measured_fraction_theta_full 0.975
_diffrn_measured_fraction_theta_max 0.975
_diffrn_measurement_device 'three-circle diffractometer'
_diffrn_measurement_device_type 'Bruker SMART CCD 1K area detector'
_diffrn_measurement_method '\w scans'
_diffrn_radiation_monochromator graphite
_diffrn_radiation_probe x-ray
_diffrn_radiation_type MoK\a
_diffrn_radiation_wavelength 0.71073
_diffrn_reflns_av_R_equivalents 0.0836
_diffrn_reflns_av_unetI/netI 0.0770
_diffrn_reflns_Laue_measured_fraction_full 0.975
_diffrn_reflns_Laue_measured_fraction_max 0.975
_diffrn_reflns_limit_h_max 17
_diffrn_reflns_limit_h_min -17
_diffrn_reflns_limit_k_max 21
_diffrn_reflns_limit_k_min -21
_diffrn_reflns_limit_l_max 23
_diffrn_reflns_limit_l_min -23
_diffrn_reflns_number 100506
_diffrn_reflns_point_group_measured_fraction_full 0.975
_diffrn_reflns_point_group_measured_fraction_max 0.975
_diffrn_reflns_theta_full 25.000
_diffrn_reflns_theta_max 25.000
_diffrn_reflns_theta_min 1.841
_diffrn_source 'X-ray Tube'
_diffrn_source_current 0.0
_diffrn_source_power 0.0
_diffrn_source_target Mo
_diffrn_source_voltage 0.0
_diffrn_standards_number 0
_exptl_absorpt_coefficient_mu 0.938
_exptl_absorpt_correction_T_max 0.7459
_exptl_absorpt_correction_T_min 0.6690
_exptl_absorpt_correction_type multi-scan
_exptl_absorpt_process_details
;
SADABS-2016/2 (Bruker,2016/2) was used for absorption correction.
wR2(int) was 0.1550 before and 0.0765 after correction.
The Ratio of minimum to maximum transmission is 0.8969.
The \l/2 correction factor is Not present.
;
_exptl_crystal_colour 'metallic dark orange'
_exptl_crystal_colour_lustre metallic
_exptl_crystal_colour_modifier dark
_exptl_crystal_colour_primary orange
_exptl_crystal_density_diffrn 1.570
_exptl_crystal_description plate
_exptl_crystal_F_000 2244
_exptl_crystal_size_max 0.17
_exptl_crystal_size_mid 0.11
_exptl_crystal_size_min 0.04
_refine_diff_density_max 2.192
_refine_diff_density_min -0.923
_refine_diff_density_rms 0.157
_refine_ls_extinction_method none
_refine_ls_goodness_of_fit_ref 1.086
_refine_ls_hydrogen_treatment constr
_refine_ls_matrix_type full
_refine_ls_number_parameters 1016
_refine_ls_number_reflns 16081
_refine_ls_number_restraints 1688
_refine_ls_restrained_S_all 1.036
_refine_ls_R_factor_all 0.1616
_refine_ls_R_factor_gt 0.0897
_refine_ls_shift/su_max 0.001
_refine_ls_shift/su_mean 0.000
_refine_ls_structure_factor_coef Fsqd
_refine_ls_weighting_details 'w=1/[\s^2^(Fo^2^)+(0.1369P)^2^+42.0620P] where P=(Fo^2^+2Fc^2^)/3'
_refine_ls_weighting_scheme calc
_refine_ls_wR_factor_gt 0.2205
_refine_ls_wR_factor_ref 0.3133
_reflns_Friedel_coverage 0.000
_reflns_number_gt 8790
_reflns_number_total 16081
_reflns_threshold_expression 'I > 2\s(I)'
_cod_data_source_file d5nj04746c2.cif
_cod_data_source_block 1
_cod_depositor_comments 'Adding full bibliography for 7064300--7064310.cif.'
_cod_database_code 7064309
_shelx_shelxl_version_number 2018/3
_shelx_space_group_comment
;
The symmetry employed for this shelxl refinement is uniquely defined
by the following loop, which should always be used as a source of
symmetry information in preference to the above space-group names.
They are only intended as comments.
;
_shelx_estimated_absorpt_t_max 0.963
_shelx_estimated_absorpt_t_min 0.857
_olex2_refinement_description
;
1. Fixed Uiso
 At 1.2 times of:
  All C(H) groups, All N(H,H) groups
 At 1.5 times of:
  All C(H,H,H) groups
2. Uiso/Uaniso restraints and constraints
All non-hydrogen atoms have similar U: within 2A with sigma of 0.04 and sigma
for terminal atoms of 0.08 within 2A
3. Rigid body (RIGU) restrains
 All non-hydrogen atoms
 with sigma for 1-2 distances of 0.004 and sigma for 1-3 distances of 0.004
4.a Rotating group:
 N15(H15A,H15B), N20(H20A,H20B), N7(H7A,H7B)
4.b Aromatic/amide H refined with riding coordinates:
 C49(H49), C12(H12), C69(H69), C41(H41), C48(H48), C53(H53), C51(H51),
 C29(H29), C50(H50), C35(H35), C9(H9), C44(H44), C70(H70), C32(H32), C11(H11),
 C67(H67), C43(H43), C76(H76), C54(H54), C30(H30), C68(H68), C78(H78), C42(H42),
  C56(H56), C77(H77), C31(H31), C36(H36), C64(H64), C1(H1), C38(H38), C15(H15),
 C75(H75), C4(H4), C24(H24), C55(H55), C18(H18), C37(H37), C2(H2), C10(H10),
 C61(H61), C21(H21), C63(H63), C22(H22), C3(H3), C62(H62), C17(H17), C23(H23),
 C16(H16)
4.c X=CH2 refined with riding coordinates:
 N2(H2A,H2B)
4.d Idealised Me refined as rotating group:
 C59(H59A,H59B,H59C), C58(H58A,H58B,H58C), C40(H40A,H40B,H40C), C20(H20C,H20D,
 H20E)
;
_smtbx_masks_special_details
;
A solvent mask was calculated and 315 electrons were 
found in a volume of 1212\%A^3^ in 1 void per unit cell. 
This is consistent with the presence of 
3.75[C3H7NO] per Formula Unit 
which account for 300 electrons 
per unit cell.
;
_smtbx_masks_void_probe_radius 1.2
_smtbx_masks_void_truncation_radius 1.2
_olex2_submission_special_instructions 'No special instructions were received'

loop_
_space_group_symop_operation_xyz
'x, y, z'
'-x, -y, -z'

loop_
_atom_site_label
_atom_site_type_symbol
_atom_site_fract_x
_atom_site_fract_y
_atom_site_fract_z
_atom_site_U_iso_or_equiv
_atom_site_adp_type
_atom_site_occupancy
_atom_site_site_symmetry_order
_atom_site_calc_flag
_atom_site_refinement_flags_posn
_atom_site_refinement_flags_adp
_atom_site_refinement_flags_occupancy
_atom_site_disorder_assembly
_atom_site_disorder_group
Pd3 Pd 0.89756(7) 0.67392(6) 0.03473(5) 0.0488(3) Uani 1 1 d . U . . .
Pd4 Pd 0.78969(7) 0.61244(6) 0.22662(5) 0.0519(3) Uani 1 1 d . . . . .
Pd1 Pd 0.37418(7) 0.21805(6) 0.43569(6) 0.0568(3) Uani 1 1 d . U . . .
Pd2 Pd 0.16669(7) 0.17370(6) 0.38635(6) 0.0584(3) Uani 1 1 d . U . . .
Cl4 Cl 0.8890(3) 0.6175(2) 0.3021(2) 0.0782(11) Uani 1 1 d . . . . .
Cl3 Cl 0.8728(3) 0.5770(2) -0.0115(2) 0.0772(11) Uani 1 1 d . . . . .
Cl1 Cl 0.5116(3) 0.1828(3) 0.3790(2) 0.0846(12) Uani 1 1 d . . . . .
Cl2 Cl 0.0409(3) 0.1206(3) 0.4810(2) 0.0900(13) Uani 1 1 d . . . . .
N17 N 0.7919(6) 0.7359(6) 0.1813(6) 0.047(2) Uani 1 1 d . U . . .
N12 N 0.9270(7) 0.7485(6) 0.0837(5) 0.046(2) Uani 1 1 d . U . . .
N13 N 0.7615(7) 0.7005(5) 0.0405(6) 0.048(2) Uani 1 1 d . U . . .
N4 N 0.1522(7) 0.2825(6) 0.4028(6) 0.054(2) Uani 1 1 d . U . . .
N11 N 1.0360(7) 0.6653(6) 0.0228(6) 0.049(2) Uani 1 1 d . U . . .
N16 N 0.7512(7) 0.8629(6) 0.1531(6) 0.050(2) Uani 1 1 d . U . . .
O4 O 0.5507(7) 0.8231(6) 0.1873(6) 0.078(3) Uani 1 1 d . U . . .
N8 N 0.2792(7) 0.2121(6) 0.3069(6) 0.054(2) Uani 1 1 d . U . . .
N19 N 0.7705(7) 0.4893(6) 0.2674(6) 0.057(2) Uani 1 1 d . U . . .
N18 N 0.7089(7) 0.5971(6) 0.1602(5) 0.052(2) Uani 1 1 d . U . . .
N10 N 0.3598(7) 0.4196(6) 0.2421(6) 0.053(2) Uani 1 1 d . U . . .
O3 O 0.6978(8) 0.9179(6) -0.0329(6) 0.081(3) Uani 1 1 d . U . . .
N1 N 0.3728(9) 0.1334(6) 0.5349(6) 0.064(3) Uani 1 1 d . U . . .
N14 N 0.6308(7) 0.7560(6) 0.0152(6) 0.054(2) Uani 1 1 d . U . . .
N9 N 0.3636(7) 0.3062(6) 0.3373(6) 0.051(2) Uani 1 1 d . U . . .
N3 N 0.2523(8) 0.2388(7) 0.4894(6) 0.060(3) Uani 1 1 d . U . . .
N5 N 0.1111(8) 0.4006(7) 0.4036(6) 0.058(2) Uani 1 1 d . U . . .
N15 N 1.0448(7) 0.8023(7) 0.1198(6) 0.058(3) Uani 1 1 d . U . . .
H15A H 1.092570 0.832885 0.092295 0.069 Uiso 1 1 d R U . . .
H15B H 1.001005 0.832397 0.130237 0.069 Uiso 1 1 d R U . . .
N6 N 0.1966(8) 0.0729(6) 0.3630(6) 0.063(3) Uani 1 1 d . U . . .
N20 N 0.6327(8) 0.5019(7) 0.1314(7) 0.069(3) Uani 1 1 d . U . . .
H20A H 0.598664 0.458293 0.157134 0.083 Uiso 1 1 d R U . . .
H20B H 0.596411 0.541550 0.116256 0.083 Uiso 1 1 d R U . . .
N7 N 0.3998(8) 0.1732(7) 0.2334(7) 0.067(3) Uani 1 1 d . U . . .
H7A H 0.411328 0.224772 0.208965 0.080 Uiso 1 1 d R U . . .
H7B H 0.396368 0.149858 0.202056 0.080 Uiso 1 1 d R U . . .
O1 O 0.3291(9) 0.5336(6) 0.3195(7) 0.093(3) Uani 1 1 d . U . . .
N2 N 0.1503(9) 0.1979(7) 0.6040(6) 0.070(3) Uani 1 1 d . U . . .
H2A H 0.110618 0.232435 0.585817 0.084 Uiso 1 1 calc R U . . .
H2B H 0.138303 0.166860 0.649857 0.084 Uiso 1 1 calc R U . . .
O2 O 0.1227(8) 0.4872(7) 0.2483(6) 0.092(3) Uani 1 1 d . U . . .
C79 C 0.7306(8) 0.7860(7) 0.2002(7) 0.045(2) Uani 1 1 d . U . . .
C80 C 1.0139(8) 0.7594(7) 0.0857(7) 0.046(2) Uani 1 1 d . U . . .
C72 C 0.6896(8) 0.6611(7) 0.0982(7) 0.049(3) Uani 1 1 d . U . . .
C27 C 0.3195(9) 0.2902(7) 0.2885(7) 0.054(3) Uani 1 1 d . U . . .
C47 C 0.8327(8) 0.8631(7) 0.1004(7) 0.050(3) Uani 1 1 d . U . . .
C66 C 0.7240(9) 0.7576(7) -0.0094(7) 0.051(3) Uani 1 1 d . U . . .
C8 C 0.1686(9) 0.3704(8) 0.4559(7) 0.058(3) Uani 1 1 d . U . . .
C33 C 0.3879(10) 0.3857(7) 0.3092(7) 0.057(3) Uani 1 1 d . U . . .
C13 C 0.1038(9) 0.3471(8) 0.3697(7) 0.053(3) Uani 1 1 d . U . . .
C46 C 0.8543(8) 0.7823(7) 0.1217(7) 0.050(3) Uani 1 1 d . U . . .
C45 C 1.0766(8) 0.7177(7) 0.0445(7) 0.049(2) Uani 1 1 d . U . . .
C34 C 0.4372(10) 0.4260(8) 0.3447(7) 0.061(3) Uani 1 1 d . U . . .
C65 C 0.7762(9) 0.8216(8) -0.0773(8) 0.060(3) Uani 1 1 d . U . . .
C49 C 0.8304(10) 1.0047(8) 0.0437(8) 0.067(4) Uani 1 1 d . U . . .
H49 H 0.854792 1.053607 0.007365 0.080 Uiso 1 1 calc R U . . .
C26 C 0.3202(9) 0.1596(8) 0.2798(8) 0.055(3) Uani 1 1 d . U . . .
C73 C 0.6835(9) 0.5212(7) 0.1721(8) 0.057(3) Uani 1 1 d . U . . .
C12 C 0.0716(10) 0.4746(8) 0.3945(7) 0.066(3) Uani 1 1 d . U . . .
H12 H 0.031160 0.493021 0.361553 0.079 Uiso 1 1 calc R U . . .
C57 C 0.5635(10) 0.7874(7) 0.2571(9) 0.060(3) Uani 1 1 d . U . . .
C28 C 0.3161(9) 0.3605(8) 0.2280(8) 0.059(3) Uani 1 1 d . U . . .
C69 C 0.4488(10) 0.7239(9) 0.0907(10) 0.072(4) Uani 1 1 d . U . . .
H69 H 0.386875 0.716741 0.114915 0.086 Uiso 1 1 calc R U . . .
C41 C 1.0935(10) 0.6243(8) -0.0134(8) 0.067(4) Uani 1 1 d . U . . .
H41 H 1.067106 0.585956 -0.026769 0.081 Uiso 1 1 calc R U . . .
C48 C 0.8720(10) 0.9361(8) 0.0447(8) 0.066(3) Uani 1 1 d . U . . .
H48 H 0.924863 0.936486 0.009931 0.079 Uiso 1 1 calc R U . . .
C14 C 0.0540(10) 0.3550(10) 0.3119(8) 0.070(3) Uani 1 1 d . U . . .
C6 C 0.2298(10) 0.1923(8) 0.5612(7) 0.057(3) Uani 1 1 d . U . . .
C53 C 0.6740(11) 0.7209(9) 0.3363(8) 0.067(3) Uani 1 1 d . U . . .
H53 H 0.733223 0.702413 0.341829 0.080 Uiso 1 1 calc R U . . .
C71 C 0.6084(9) 0.6942(7) 0.0843(8) 0.055(3) Uani 1 1 d . U . . .
C52 C 0.6552(9) 0.7653(8) 0.2657(8) 0.058(3) Uani 1 1 d . U . . .
C7 C 0.1902(9) 0.2936(8) 0.4544(7) 0.059(3) Uani 1 1 d . U . . .
C51 C 0.7085(9) 0.9363(7) 0.1524(8) 0.057(3) Uani 1 1 d . U . . .
H51 H 0.656524 0.938344 0.186998 0.068 Uiso 1 1 calc R U . . .
C60 C 0.7615(11) 0.9025(8) -0.0869(8) 0.069(3) Uani 1 1 d . U . . .
C29 C 0.2815(11) 0.3791(9) 0.1644(8) 0.071(4) Uani 1 1 d . U . . .
H29 H 0.250361 0.339533 0.155691 0.085 Uiso 1 1 calc R U . . .
C50 C 0.7518(10) 1.0048(8) 0.0954(8) 0.067(4) Uani 1 1 d . U . . .
H50 H 0.726020 1.054559 0.091602 0.081 Uiso 1 1 calc R U . . .
C35 C 0.5080(10) 0.3930(9) 0.3771(8) 0.068(3) Uani 1 1 d . U . . .
H35 H 0.524784 0.341813 0.377363 0.082 Uiso 1 1 calc R U . . .
C25 C 0.2742(10) 0.0776(8) 0.3128(8) 0.066(3) Uani 1 1 d . U . . .
C9 C 0.1874(11) 0.4158(9) 0.4980(8) 0.070(3) Uani 1 1 d . U . . .
H9 H 0.222782 0.395167 0.534522 0.084 Uiso 1 1 calc R U . . .
C44 C 1.1747(9) 0.7305(8) 0.0287(7) 0.060(3) Uani 1 1 d . U . . .
H44 H 1.201760 0.766913 0.043913 0.072 Uiso 1 1 calc R U . . .
C74 C 0.7150(10) 0.4607(8) 0.2330(8) 0.067(3) Uani 1 1 d . U . . .
C70 C 0.5147(9) 0.6789(8) 0.1244(9) 0.069(3) Uani 1 1 d . U . . .
H70 H 0.499703 0.639710 0.171711 0.082 Uiso 1 1 calc R U . . .
C32 C 0.3774(10) 0.4954(9) 0.1898(8) 0.069(4) Uani 1 1 d . U . . .
H32 H 0.411600 0.534095 0.197277 0.083 Uiso 1 1 calc R U . . .
C39 C 0.4090(12) 0.5034(9) 0.3493(9) 0.075(3) Uani 1 1 d . U . . .
C11 C 0.0892(12) 0.5199(9) 0.4306(9) 0.081(4) Uani 1 1 d . U . . .
H11 H 0.062457 0.569947 0.423220 0.097 Uiso 1 1 calc R U . . .
C67 C 0.5592(11) 0.7994(9) -0.0196(9) 0.073(4) Uani 1 1 d . U . . .
H67 H 0.571853 0.838450 -0.067020 0.088 Uiso 1 1 calc R U . . .
C43 C 1.2300(11) 0.6880(9) -0.0099(8) 0.070(3) Uani 1 1 d . U . . .
H43 H 1.294462 0.694986 -0.020712 0.083 Uiso 1 1 calc R U . . .
C76 C 0.7311(11) 0.3264(9) 0.3172(10) 0.082(4) Uani 1 1 d . U . . .
H76 H 0.716426 0.271075 0.334794 0.099 Uiso 1 1 calc R U . . .
C54 C 0.6033(11) 0.7055(9) 0.3969(9) 0.073(4) Uani 1 1 d . U . . .
H54 H 0.614468 0.675004 0.443669 0.087 Uiso 1 1 calc R U . . .
C30 C 0.2938(12) 0.4575(10) 0.1134(9) 0.084(4) Uani 1 1 d . U . . .
H30 H 0.268722 0.472678 0.070793 0.101 Uiso 1 1 calc R U . . .
C68 C 0.4745(11) 0.7815(9) 0.0187(10) 0.078(4) Uani 1 1 d . U . . .
H68 H 0.426962 0.809401 -0.003691 0.094 Uiso 1 1 calc R U . . .
C78 C 0.8059(10) 0.4394(9) 0.3253(8) 0.072(4) Uani 1 1 d . U . . .
H78 H 0.842960 0.460124 0.348315 0.086 Uiso 1 1 calc R U . . .
C5 C 0.2974(10) 0.1325(8) 0.5876(8) 0.065(3) Uani 1 1 d . U . . .
C19 C 0.0637(12) 0.4298(11) 0.2475(8) 0.079(3) Uani 1 1 d . U . . .
C42 C 1.1871(11) 0.6365(9) -0.0309(8) 0.071(3) Uani 1 1 d . U . . .
H42 H 1.222428 0.608754 -0.058059 0.085 Uiso 1 1 calc R U . . .
C56 C 0.4948(10) 0.7743(9) 0.3235(10) 0.078(4) Uani 1 1 d . U . . .
H56 H 0.435387 0.793634 0.320428 0.093 Uiso 1 1 calc R U . . .
C59 C 0.6598(12) 0.9965(9) -0.0501(9) 0.084(5) Uani 1 1 d . U . . .
H59A H 0.654001 1.017365 -0.101110 0.127 Uiso 1 1 calc R U . . .
H59B H 0.700301 1.032198 -0.041477 0.127 Uiso 1 1 calc R U . . .
H59C H 0.599649 0.992599 -0.019245 0.127 Uiso 1 1 calc R U . . .
C77 C 0.7859(12) 0.3555(9) 0.3501(9) 0.083(4) Uani 1 1 d . U . . .
H77 H 0.810551 0.320177 0.389350 0.100 Uiso 1 1 calc R U . . .
C31 C 0.3447(11) 0.5129(10) 0.1278(9) 0.078(4) Uani 1 1 d . U . . .
H31 H 0.356465 0.564844 0.092287 0.093 Uiso 1 1 calc R U . . .
C36 C 0.5591(12) 0.4298(10) 0.4109(9) 0.081(4) Uani 1 1 d . U . . .
H36 H 0.608548 0.404874 0.432489 0.098 Uiso 1 1 calc R U . . .
C64 C 0.8407(11) 0.7980(10) -0.1257(9) 0.080(4) Uani 1 1 d . U . . .
H64 H 0.849020 0.743679 -0.119173 0.096 Uiso 1 1 calc R U . . .
C1 C 0.4385(13) 0.0781(10) 0.5541(10) 0.085(4) Uani 1 1 d . U . . .
H1 H 0.490662 0.077364 0.519184 0.102 Uiso 1 1 calc R U . . .
C38 C 0.4553(14) 0.5436(10) 0.3793(10) 0.087(4) Uani 1 1 d . U . . .
H38 H 0.437196 0.594397 0.379469 0.105 Uiso 1 1 calc R U . . .
C15 C 0.0010(12) 0.2906(13) 0.3129(11) 0.091(4) Uani 1 1 d . U . . .
H15 H -0.005429 0.242156 0.353350 0.110 Uiso 1 1 calc R U . . .
C75 C 0.6958(10) 0.3783(9) 0.2569(9) 0.077(4) Uani 1 1 d . U . . .
H75 H 0.659841 0.357722 0.233014 0.092 Uiso 1 1 calc R U . . .
C4 C 0.2870(12) 0.0778(8) 0.6600(8) 0.074(4) Uani 1 1 d . U . . .
H4 H 0.234395 0.078291 0.694708 0.088 Uiso 1 1 calc R U . . .
C24 C 0.3059(11) 0.0132(8) 0.2922(9) 0.081(4) Uani 1 1 d . U . . .
H24 H 0.360571 0.017369 0.257966 0.097 Uiso 1 1 calc R U . . .
C55 C 0.5166(12) 0.7344(10) 0.3895(11) 0.084(4) Uani 1 1 d . U . . .
H55 H 0.471439 0.725838 0.431880 0.101 Uiso 1 1 calc R U . . .
C18 C 0.0165(14) 0.4360(15) 0.1933(10) 0.107(5) Uani 1 1 d . U . . .
H18 H 0.017190 0.484725 0.153822 0.129 Uiso 1 1 calc R U . . .
C37 C 0.5304(14) 0.5078(11) 0.4100(11) 0.098(5) Uani 1 1 d . U . . .
H37 H 0.563030 0.535443 0.430536 0.118 Uiso 1 1 calc R U . . .
C2 C 0.4278(15) 0.0238(11) 0.6248(10) 0.102(5) Uani 1 1 d . U . . .
H2 H 0.472364 -0.014856 0.636678 0.122 Uiso 1 1 calc R U . . .
C10 C 0.1526(13) 0.4893(10) 0.4836(10) 0.092(5) Uani 1 1 d . U . . .
H10 H 0.168680 0.522164 0.507425 0.111 Uiso 1 1 calc R U . . .
C61 C 0.8135(14) 0.9636(10) -0.1478(10) 0.095(5) Uani 1 1 d . U . . .
H61 H 0.805708 1.018194 -0.155144 0.114 Uiso 1 1 calc R U . . .
C21 C 0.1468(13) 0.0030(9) 0.3930(9) 0.088(5) Uani 1 1 d . U . . .
H21 H 0.093170 -0.001592 0.428454 0.106 Uiso 1 1 calc R U . . .
C63 C 0.8928(13) 0.8601(11) -0.1852(9) 0.093(5) Uani 1 1 d . U . . .
H63 H 0.939354 0.846197 -0.217326 0.112 Uiso 1 1 calc R U . . .
C58 C 0.4675(11) 0.8580(10) 0.1725(13) 0.107(6) Uani 1 1 d . U . . .
H58A H 0.471781 0.882704 0.119969 0.161 Uiso 1 1 calc R U . . .
H58B H 0.454753 0.898476 0.194508 0.161 Uiso 1 1 calc R U . . .
H58C H 0.418203 0.817004 0.192838 0.161 Uiso 1 1 calc R U . . .
C22 C 0.1732(14) -0.0635(9) 0.3725(11) 0.106(6) Uani 1 1 d . U . . .
H22 H 0.136072 -0.110950 0.391944 0.127 Uiso 1 1 calc R U . . .
C3 C 0.3530(15) 0.0239(11) 0.6799(10) 0.099(5) Uani 1 1 d . U . . .
H3 H 0.348660 -0.011709 0.728516 0.119 Uiso 1 1 calc R U . . .
C62 C 0.8788(14) 0.9383(11) -0.1979(10) 0.100(5) Uani 1 1 d . U . . .
H62 H 0.912327 0.977136 -0.240352 0.120 Uiso 1 1 calc R U . . .
C40 C 0.3046(14) 0.6122(9) 0.3162(10) 0.101(6) Uani 1 1 d . U . . .
H40A H 0.286199 0.612359 0.365486 0.151 Uiso 1 1 calc R U . . .
H40B H 0.253813 0.628558 0.290458 0.151 Uiso 1 1 calc R U . . .
H40C H 0.357006 0.649242 0.290388 0.151 Uiso 1 1 calc R U . . .
C17 C -0.0313(17) 0.3703(19) 0.1974(13) 0.132(7) Uani 1 1 d . U . . .
H17 H -0.059451 0.374467 0.157939 0.158 Uiso 1 1 calc R U . . .
C23 C 0.2518(13) -0.0578(10) 0.3251(12) 0.104(6) Uani 1 1 d . U . . .
H23 H 0.271324 -0.102934 0.313553 0.124 Uiso 1 1 calc R U . . .
C20 C 0.1225(14) 0.5653(12) 0.1931(10) 0.117(7) Uani 1 1 d . U . . .
H20C H 0.065689 0.590730 0.204294 0.175 Uiso 1 1 calc R U . . .
H20D H 0.127240 0.560266 0.145789 0.175 Uiso 1 1 calc R U . . .
H20E H 0.174407 0.597738 0.191977 0.175 Uiso 1 1 calc R U . . .
C16 C -0.0415(15) 0.2976(17) 0.2560(13) 0.118(6) Uani 1 1 d . U . . .
H16 H -0.076461 0.254391 0.256501 0.142 Uiso 1 1 calc R U . . .

loop_
_atom_site_aniso_label
_atom_site_aniso_U_11
_atom_site_aniso_U_22
_atom_site_aniso_U_33
_atom_site_aniso_U_23
_atom_site_aniso_U_13
_atom_site_aniso_U_12
Pd3 0.0477(6) 0.0455(5) 0.0547(6) -0.0202(4) -0.0103(5) 0.0072(4)
Pd4 0.0504(6) 0.0491(5) 0.0546(6) -0.0175(5) -0.0098(5) 0.0080(4)
Pd1 0.0573(7) 0.0506(6) 0.0624(7) -0.0206(5) -0.0116(5) 0.0076(5)
Pd2 0.0557(7) 0.0535(6) 0.0612(7) -0.0204(5) 0.0004(5) -0.0061(5)
Cl4 0.077(3) 0.083(3) 0.082(3) -0.030(2) -0.035(2) 0.019(2)
Cl3 0.075(3) 0.072(2) 0.104(3) -0.053(2) -0.021(2) 0.0111(19)
Cl1 0.067(2) 0.085(3) 0.094(3) -0.033(2) 0.000(2) 0.019(2)
Cl2 0.085(3) 0.083(3) 0.087(3) -0.031(2) 0.022(2) -0.022(2)
N17 0.034(5) 0.048(4) 0.067(6) -0.027(4) -0.017(4) 0.013(4)
N12 0.047(4) 0.047(5) 0.050(5) -0.025(4) -0.009(4) 0.004(4)
N13 0.045(5) 0.039(5) 0.062(5) -0.018(4) -0.012(4) 0.006(4)
N4 0.041(6) 0.055(5) 0.059(6) -0.017(4) -0.004(4) 0.004(4)
N11 0.046(5) 0.047(5) 0.055(6) -0.019(4) -0.012(4) 0.016(4)
N16 0.039(5) 0.046(4) 0.065(6) -0.019(4) -0.010(4) 0.004(4)
O4 0.058(6) 0.079(7) 0.102(6) -0.037(6) -0.022(5) 0.016(5)
N8 0.046(6) 0.049(4) 0.065(6) -0.024(4) 0.000(5) -0.004(4)
N19 0.052(6) 0.054(5) 0.059(6) -0.017(4) -0.007(4) 0.016(4)
N18 0.064(6) 0.045(4) 0.047(5) -0.018(4) -0.009(5) 0.001(4)
N10 0.045(6) 0.052(5) 0.051(5) -0.015(4) 0.007(4) 0.002(4)
O3 0.084(7) 0.055(5) 0.105(7) -0.028(5) -0.025(5) 0.016(5)
N1 0.077(7) 0.050(6) 0.066(6) -0.022(5) -0.017(5) 0.015(5)
N14 0.052(4) 0.048(5) 0.065(6) -0.021(4) -0.020(4) 0.010(4)
N9 0.047(6) 0.047(4) 0.053(5) -0.016(4) 0.000(4) -0.001(4)
N3 0.060(6) 0.066(6) 0.055(5) -0.020(4) -0.014(4) 0.010(5)
N5 0.063(6) 0.066(5) 0.044(5) -0.021(4) -0.003(4) 0.016(5)
N15 0.037(6) 0.070(7) 0.070(7) -0.034(6) -0.002(5) 0.001(5)
N6 0.074(7) 0.050(5) 0.060(6) -0.019(5) -0.005(5) -0.008(5)
N20 0.077(8) 0.046(6) 0.088(8) -0.022(6) -0.028(6) -0.009(6)
N7 0.064(7) 0.063(7) 0.074(8) -0.033(6) 0.000(5) -0.001(5)
O1 0.111(8) 0.059(6) 0.123(9) -0.048(6) -0.029(7) 0.025(5)
N2 0.077(7) 0.059(7) 0.059(7) -0.007(6) -0.007(5) 0.006(6)
O2 0.089(8) 0.082(6) 0.080(7) -0.001(5) -0.017(6) 0.016(5)
C79 0.037(5) 0.044(5) 0.060(6) -0.023(4) -0.014(4) 0.009(4)
C80 0.040(5) 0.037(5) 0.053(7) -0.012(5) -0.002(5) 0.005(4)
C72 0.048(5) 0.037(5) 0.059(6) -0.017(4) -0.008(4) 0.009(4)
C27 0.061(7) 0.044(5) 0.057(6) -0.022(4) -0.003(5) -0.001(5)
C47 0.045(6) 0.049(4) 0.064(7) -0.030(4) -0.008(4) -0.003(4)
C66 0.051(5) 0.040(5) 0.061(6) -0.018(4) -0.014(4) 0.006(4)
C8 0.056(7) 0.058(6) 0.049(6) -0.011(5) -0.005(5) 0.002(5)
C33 0.065(8) 0.044(5) 0.058(6) -0.016(4) -0.006(5) 0.002(5)
C13 0.048(7) 0.058(6) 0.050(6) -0.021(5) 0.001(5) 0.010(5)
C46 0.040(5) 0.054(5) 0.067(7) -0.035(5) -0.011(4) 0.003(4)
C45 0.049(5) 0.035(5) 0.056(7) -0.012(5) -0.006(5) 0.008(4)
C34 0.066(7) 0.057(6) 0.056(7) -0.020(6) -0.002(5) -0.008(5)
C65 0.054(7) 0.051(5) 0.067(7) -0.010(5) -0.018(5) 0.006(5)
C49 0.072(8) 0.056(6) 0.061(8) -0.013(6) -0.001(6) 0.004(6)
C26 0.049(6) 0.051(5) 0.067(8) -0.024(5) -0.007(5) 0.000(5)
C73 0.054(7) 0.043(5) 0.075(7) -0.021(5) -0.019(6) 0.002(5)
C12 0.069(8) 0.064(7) 0.049(7) -0.011(5) 0.002(6) 0.022(6)
C57 0.059(6) 0.040(6) 0.095(6) -0.043(6) -0.011(5) 0.009(5)
C28 0.053(7) 0.056(6) 0.061(6) -0.017(5) -0.002(5) 0.000(5)
C69 0.047(7) 0.061(8) 0.118(10) -0.046(6) -0.011(6) 0.005(6)
C41 0.068(7) 0.064(8) 0.084(9) -0.050(7) -0.002(7) 0.005(6)
C48 0.055(8) 0.066(6) 0.066(8) -0.019(6) 0.005(6) 0.006(5)
C14 0.053(8) 0.095(8) 0.059(7) -0.026(5) -0.010(5) 0.013(6)
C6 0.070(7) 0.051(6) 0.055(6) -0.021(5) -0.019(5) 0.004(5)
C53 0.070(8) 0.068(8) 0.069(6) -0.036(6) -0.006(5) 0.003(6)
C71 0.045(5) 0.045(6) 0.074(7) -0.020(5) -0.013(5) 0.003(4)
C52 0.058(6) 0.052(7) 0.069(6) -0.033(5) -0.003(4) 0.007(5)
C7 0.051(7) 0.063(6) 0.054(6) -0.011(5) -0.003(5) 0.002(5)
C51 0.057(7) 0.040(5) 0.081(8) -0.022(5) -0.033(6) 0.010(5)
C60 0.079(9) 0.050(5) 0.072(8) -0.007(5) -0.030(6) 0.009(5)
C29 0.075(9) 0.070(7) 0.068(7) -0.027(6) -0.013(6) -0.001(7)
C50 0.068(8) 0.049(6) 0.078(8) -0.020(6) -0.007(6) 0.020(6)
C35 0.066(8) 0.077(8) 0.068(8) -0.036(7) -0.006(6) 0.000(6)
C25 0.070(8) 0.049(5) 0.072(8) -0.020(6) 0.002(6) -0.005(5)
C9 0.076(9) 0.067(7) 0.069(8) -0.027(6) -0.019(7) 0.020(6)
C44 0.044(5) 0.074(8) 0.058(8) -0.027(6) 0.009(5) 0.001(5)
C74 0.069(8) 0.060(6) 0.061(7) -0.007(5) -0.014(6) 0.000(6)
C70 0.049(6) 0.059(8) 0.095(9) -0.031(6) -0.004(6) 0.000(5)
C32 0.065(9) 0.064(6) 0.061(7) -0.007(5) 0.001(6) -0.016(6)
C39 0.098(9) 0.059(7) 0.072(9) -0.030(6) -0.009(7) 0.000(6)
C11 0.097(11) 0.056(8) 0.081(9) -0.021(6) -0.006(7) 0.023(7)
C67 0.070(7) 0.067(8) 0.089(9) -0.026(7) -0.036(6) 0.020(6)
C43 0.062(7) 0.074(8) 0.064(8) -0.026(6) 0.010(6) 0.002(6)
C76 0.074(10) 0.058(7) 0.095(10) -0.009(6) -0.012(7) 0.018(7)
C54 0.087(8) 0.069(9) 0.066(7) -0.036(7) -0.001(6) 0.004(7)
C30 0.087(11) 0.090(8) 0.062(8) -0.008(6) -0.021(8) -0.012(8)
C68 0.067(7) 0.072(9) 0.110(10) -0.042(7) -0.034(7) 0.028(7)
C78 0.067(9) 0.071(7) 0.069(8) -0.019(6) -0.014(6) 0.027(6)
C5 0.068(7) 0.057(7) 0.060(6) -0.009(5) -0.018(5) 0.002(5)
C19 0.074(9) 0.106(8) 0.053(7) -0.029(6) -0.005(6) 0.028(6)
C42 0.067(7) 0.072(8) 0.070(9) -0.029(7) -0.001(7) 0.016(6)
C56 0.049(7) 0.074(9) 0.112(8) -0.044(8) 0.001(6) -0.004(6)
C59 0.094(12) 0.054(7) 0.086(11) -0.001(7) -0.023(9) 0.020(7)
C77 0.087(11) 0.065(7) 0.077(10) -0.001(7) -0.018(7) 0.025(7)
C31 0.072(9) 0.073(8) 0.067(7) -0.004(7) -0.004(7) -0.014(7)
C36 0.076(10) 0.088(9) 0.086(10) -0.037(8) -0.017(8) -0.006(7)
C64 0.061(9) 0.076(8) 0.086(9) -0.015(6) -0.005(6) 0.010(7)
C1 0.100(10) 0.077(9) 0.091(8) -0.040(7) -0.035(8) 0.034(7)
C38 0.117(11) 0.058(8) 0.094(11) -0.038(8) -0.015(8) -0.005(7)
C15 0.073(10) 0.125(10) 0.099(10) -0.069(9) -0.014(8) 0.012(8)
C75 0.062(9) 0.061(6) 0.082(9) -0.004(6) 0.001(7) 0.000(6)
C4 0.110(10) 0.056(7) 0.055(6) -0.016(5) -0.024(6) 0.015(7)
C24 0.079(9) 0.052(6) 0.102(11) -0.031(7) 0.012(8) -0.003(6)
C55 0.082(8) 0.076(10) 0.099(8) -0.049(8) 0.005(7) 0.007(7)
C18 0.089(12) 0.166(15) 0.058(8) -0.029(10) -0.018(8) 0.032(10)
C37 0.112(12) 0.089(9) 0.113(13) -0.055(9) -0.027(9) -0.018(8)
C2 0.135(13) 0.100(11) 0.084(8) -0.039(8) -0.051(8) 0.066(10)
C10 0.114(12) 0.084(8) 0.092(10) -0.048(8) -0.025(8) 0.039(8)
C61 0.113(12) 0.061(8) 0.095(10) -0.008(7) -0.017(8) -0.010(8)
C21 0.118(11) 0.067(7) 0.070(9) -0.023(7) 0.009(8) -0.040(7)
C63 0.095(11) 0.088(8) 0.075(9) -0.015(8) 0.004(8) 0.002(8)
C58 0.067(9) 0.080(11) 0.21(2) -0.084(12) -0.057(12) 0.042(8)
C22 0.119(12) 0.052(7) 0.117(13) -0.021(8) 0.031(10) -0.033(8)
C3 0.138(13) 0.093(11) 0.073(9) -0.030(8) -0.044(8) 0.045(9)
C62 0.114(13) 0.079(8) 0.081(10) 0.000(8) -0.009(8) -0.013(9)
C40 0.135(16) 0.059(8) 0.106(13) -0.035(9) -0.011(12) 0.028(9)
C17 0.113(15) 0.215(18) 0.085(11) -0.071(10) -0.030(11) 0.013(12)
C23 0.097(11) 0.064(8) 0.131(14) -0.028(9) 0.011(9) -0.022(7)
C20 0.105(14) 0.109(11) 0.080(12) 0.022(9) -0.001(10) 0.029(10)
C16 0.092(12) 0.178(15) 0.114(12) -0.084(10) -0.028(10) 0.008(12)

loop_
_atom_type_symbol
_atom_type_description
_atom_type_scat_dispersion_real
_atom_type_scat_dispersion_imag
_atom_type_scat_source
C C 0.0033 0.0016 'International Tables Vol C Tables 4.2.6.8 and 6.1.1.4'
H H 0.0000 0.0000 'International Tables Vol C Tables 4.2.6.8 and 6.1.1.4'
Cl Cl 0.1484 0.1585 'International Tables Vol C Tables 4.2.6.8 and 6.1.1.4'
N N 0.0061 0.0033 'International Tables Vol C Tables 4.2.6.8 and 6.1.1.4'
O O 0.0106 0.0060 'International Tables Vol C Tables 4.2.6.8 and 6.1.1.4'
Pd Pd -0.9988 1.0072 'International Tables Vol C Tables 4.2.6.8 and 6.1.1.4'

loop_
_geom_angle_atom_site_label_1
_geom_angle_atom_site_label_2
_geom_angle_atom_site_label_3
_geom_angle
_geom_angle_site_symmetry_1
_geom_angle_site_symmetry_3
_geom_angle_publ_flag
N12 Pd3 Cl3 173.1(3) . . ?
N12 Pd3 N13 95.0(4) . . ?
N12 Pd3 N11 79.6(4) . . ?
N13 Pd3 Cl3 89.6(3) . . ?
N11 Pd3 Cl3 96.4(3) . . ?
N11 Pd3 N13 171.6(4) . . ?
N17 Pd4 Cl4 91.0(3) . . ?
N17 Pd4 N19 172.2(4) . . ?
N19 Pd4 Cl4 96.2(3) . . ?
N18 Pd4 Cl4 173.9(3) . . ?
N18 Pd4 N17 94.1(4) . . ?
N18 Pd4 N19 78.9(4) . . ?
N1 Pd1 Cl1 95.9(4) . . ?
N1 Pd1 N9 174.9(4) . . ?
N1 Pd1 N3 80.4(5) . . ?
N9 Pd1 Cl1 89.0(3) . . ?
N3 Pd1 Cl1 175.2(3) . . ?
N3 Pd1 N9 94.6(4) . . ?
N4 Pd2 Cl2 89.0(3) . . ?
N8 Pd2 Cl2 176.0(3) . . ?
N8 Pd2 N4 94.2(4) . . ?
N8 Pd2 N6 78.9(4) . . ?
N6 Pd2 Cl2 97.8(3) . . ?
N6 Pd2 N4 172.9(4) . . ?
C79 N17 Pd4 127.9(8) . . ?
C79 N17 C46 106.9(10) . . ?
C46 N17 Pd4 125.0(8) . . ?
C80 N12 Pd3 118.1(8) . . ?
C80 N12 C46 120.9(10) . . ?
C46 N12 Pd3 120.7(7) . . ?
C72 N13 Pd3 125.8(8) . . ?
C66 N13 Pd3 127.4(9) . . ?
C66 N13 C72 106.8(10) . . ?
C13 N4 Pd2 128.9(9) . . ?
C7 N4 Pd2 119.5(9) . . ?
C7 N4 C13 111.5(11) . . ?
C45 N11 Pd3 113.1(8) . . ?
C45 N11 C41 117.0(11) . . ?
C41 N11 Pd3 129.1(9) . . ?
C79 N16 C47 108.3(10) . . ?
C79 N16 C51 130.5(11) . . ?
C51 N16 C47 121.1(10) . . ?
C57 O4 C58 120.9(14) . . ?
C27 N8 Pd2 120.0(8) . . ?
C26 N8 Pd2 117.7(8) . . ?
C26 N8 C27 121.8(11) . . ?
C74 N19 Pd4 114.3(9) . . ?
C78 N19 Pd4 123.9(10) . . ?
C78 N19 C74 121.8(12) . . ?
C72 N18 Pd4 122.6(8) . . ?
C73 N18 Pd4 116.7(9) . . ?
C73 N18 C72 120.2(11) . . ?
C28 N10 C33 109.4(10) . . ?
C32 N10 C33 129.9(12) . . ?
C32 N10 C28 120.3(12) . . ?
C60 O3 C59 118.5(12) . . ?
C5 N1 Pd1 115.1(9) . . ?
C1 N1 Pd1 126.6(11) . . ?
C1 N1 C5 118.3(13) . . ?
C66 N14 C71 108.4(10) . . ?
C66 N14 C67 131.4(12) . . ?
C71 N14 C67 120.0(12) . . ?
C27 N9 Pd1 120.8(8) . . ?
C33 N9 Pd1 131.5(9) . . ?
C33 N9 C27 107.6(11) . . ?
C6 N3 Pd1 115.7(9) . . ?
C6 N3 C7 121.2(12) . . ?
C7 N3 Pd1 123.0(9) . . ?
C13 N5 C8 110.1(11) . . ?
C13 N5 C12 130.6(12) . . ?
C12 N5 C8 119.3(12) . . ?
H15A N15 H15B 109.0 . . ?
C80 N15 H15A 111.3 . . ?
C80 N15 H15B 108.7 . . ?
C25 N6 Pd2 116.0(8) . . ?
C21 N6 Pd2 126.0(11) . . ?
C21 N6 C25 118.1(13) . . ?
H20A N20 H20B 108.5 . . ?
C73 N20 H20A 111.3 . . ?
C73 N20 H20B 107.5 . . ?
H7A N7 H7B 108.4 . . ?
C26 N7 H7A 111.3 . . ?
C26 N7 H7B 107.8 . . ?
C40 O1 C39 116.6(13) . . ?
H2A N2 H2B 120.0 . . ?
C6 N2 H2A 120.0 . . ?
C6 N2 H2B 120.0 . . ?
C19 O2 C20 116.2(15) . . ?
N17 C79 N16 110.2(10) . . ?
N17 C79 C52 127.2(11) . . ?
N16 C79 C52 122.3(10) . . ?
N12 C80 N15 125.9(11) . . ?
N12 C80 C45 111.8(11) . . ?
N15 C80 C45 122.3(11) . . ?
N13 C72 N18 119.6(10) . . ?
C71 C72 N13 110.4(11) . . ?
C71 C72 N18 130.0(12) . . ?
N9 C27 N8 119.9(11) . . ?
N9 C27 C28 110.1(11) . . ?
C28 C27 N8 129.8(12) . . ?
C46 C47 N16 103.2(10) . . ?
C46 C47 C48 135.8(12) . . ?
C48 C47 N16 120.9(11) . . ?
N13 C66 N14 109.4(11) . . ?
N13 C66 C65 125.8(11) . . ?
N14 C66 C65 124.3(11) . . ?
N5 C8 C9 120.5(12) . . ?
C7 C8 N5 104.2(12) . . ?
C7 C8 C9 135.2(13) . . ?
N10 C33 C34 127.6(11) . . ?
N9 C33 N10 108.3(11) . . ?
N9 C33 C34 124.1(12) . . ?
N4 C13 N5 105.7(11) . . ?
N4 C13 C14 126.0(13) . . ?
N5 C13 C14 128.3(12) . . ?
N17 C46 N12 122.5(10) . . ?
N17 C46 C47 111.3(10) . . ?
C47 C46 N12 126.0(12) . . ?
N11 C45 C80 116.3(11) . . ?
N11 C45 C44 121.2(11) . . ?
C44 C45 C80 122.5(11) . . ?
C35 C34 C33 122.5(13) . . ?
C35 C34 C39 116.2(14) . . ?
C39 C34 C33 121.2(14) . . ?
C60 C65 C66 118.7(13) . . ?
C64 C65 C66 118.6(12) . . ?
C64 C65 C60 122.6(14) . . ?
C48 C49 H49 119.2 . . ?
C48 C49 C50 121.7(13) . . ?
C50 C49 H49 119.2 . . ?
N8 C26 N7 124.7(12) . . ?
N8 C26 C25 114.1(12) . . ?
N7 C26 C25 120.8(12) . . ?
N18 C73 C74 114.9(12) . . ?
N20 C73 N18 123.3(12) . . ?
N20 C73 C74 121.9(12) . . ?
N5 C12 H12 118.8 . . ?
C11 C12 N5 122.3(15) . . ?
C11 C12 H12 118.8 . . ?
O4 C57 C52 116.1(13) . . ?
O4 C57 C56 126.6(13) . . ?
C52 C57 C56 117.2(14) . . ?
N10 C28 C27 104.7(12) . . ?
C29 C28 N10 120.7(12) . . ?
C29 C28 C27 134.6(13) . . ?
C70 C69 H69 120.3 . . ?
C70 C69 C68 119.4(14) . . ?
C68 C69 H69 120.3 . . ?
N11 C41 H41 118.4 . . ?
C42 C41 N11 123.3(13) . . ?
C42 C41 H41 118.4 . . ?
C47 C48 H48 121.2 . . ?
C49 C48 C47 117.6(13) . . ?
C49 C48 H48 121.2 . . ?
C13 C14 C19 119.9(15) . . ?
C15 C14 C13 121.7(15) . . ?
C15 C14 C19 118.3(15) . . ?
N3 C6 C5 114.6(13) . . ?
N2 C6 N3 122.8(12) . . ?
N2 C6 C5 122.6(12) . . ?
C52 C53 H53 120.6 . . ?
C54 C53 H53 120.6 . . ?
C54 C53 C52 118.7(15) . . ?
N14 C71 C70 121.0(12) . . ?
C72 C71 N14 105.1(11) . . ?
C72 C71 C70 134.0(13) . . ?
C57 C52 C79 119.8(13) . . ?
C53 C52 C79 119.9(12) . . ?
C53 C52 C57 120.3(13) . . ?
N4 C7 N3 121.1(12) . . ?
N4 C7 C8 108.4(12) . . ?
C8 C7 N3 129.7(13) . . ?
N16 C51 H51 123.1 . . ?
C50 C51 N16 113.7(13) . . ?
C50 C51 H51 123.1 . . ?
O3 C60 C65 116.9(13) . . ?
O3 C60 C61 123.2(14) . . ?
C65 C60 C61 119.8(16) . . ?
C28 C29 H29 120.6 . . ?
C28 C29 C30 118.8(14) . . ?
C30 C29 H29 120.6 . . ?
C49 C50 C51 125.0(13) . . ?
C49 C50 H50 117.5 . . ?
C51 C50 H50 117.5 . . ?
C34 C35 H35 117.6 . . ?
C34 C35 C36 124.9(15) . . ?
C36 C35 H35 117.6 . . ?
N6 C25 C26 113.2(12) . . ?
N6 C25 C24 123.2(12) . . ?
C24 C25 C26 123.6(13) . . ?
C8 C9 H9 121.1 . . ?
C10 C9 C8 117.7(15) . . ?
C10 C9 H9 121.1 . . ?
C45 C44 H44 120.3 . . ?
C43 C44 C45 119.4(13) . . ?
C43 C44 H44 120.3 . . ?
N19 C74 C73 115.2(12) . . ?
N19 C74 C75 119.4(13) . . ?
C75 C74 C73 125.4(14) . . ?
C69 C70 C71 117.1(14) . . ?
C69 C70 H70 121.4 . . ?
C71 C70 H70 121.4 . . ?
N10 C32 H32 120.7 . . ?
C31 C32 N10 118.6(14) . . ?
C31 C32 H32 120.7 . . ?
O1 C39 C34 114.7(13) . . ?
C38 C39 O1 122.7(14) . . ?
C38 C39 C34 122.6(16) . . ?
C12 C11 H11 120.9 . . ?
C12 C11 C10 118.1(14) . . ?
C10 C11 H11 120.9 . . ?
N14 C67 H67 121.8 . . ?
C68 C67 N14 116.3(15) . . ?
C68 C67 H67 121.8 . . ?
C44 C43 H43 121.1 . . ?
C42 C43 C44 117.8(14) . . ?
C42 C43 H43 121.1 . . ?
C77 C76 H76 119.7 . . ?
C77 C76 C75 120.7(15) . . ?
C75 C76 H76 119.7 . . ?
C53 C54 H54 119.5 . . ?
C55 C54 C53 121.1(16) . . ?
C55 C54 H54 119.5 . . ?
C29 C30 H30 121.0 . . ?
C29 C30 C31 118.0(15) . . ?
C31 C30 H30 121.0 . . ?
C69 C68 H68 117.0 . . ?
C67 C68 C69 125.9(15) . . ?
C67 C68 H68 117.0 . . ?
N19 C78 H78 120.5 . . ?
N19 C78 C77 119.0(15) . . ?
C77 C78 H78 120.5 . . ?
N1 C5 C6 114.2(12) . . ?
N1 C5 C4 122.0(13) . . ?
C4 C5 C6 123.8(14) . . ?
O2 C19 C14 114.5(14) . . ?
C18 C19 O2 126.5(18) . . ?
C18 C19 C14 119.0(19) . . ?
C41 C42 H42 119.3 . . ?
C43 C42 C41 121.4(14) . . ?
C43 C42 H42 119.3 . . ?
C57 C56 H56 120.1 . . ?
C55 C56 C57 119.8(15) . . ?
C55 C56 H56 120.1 . . ?
O3 C59 H59A 109.5 . . ?
O3 C59 H59B 109.5 . . ?
O3 C59 H59C 109.5 . . ?
H59A C59 H59B 109.5 . . ?
H59A C59 H59C 109.5 . . ?
H59B C59 H59C 109.5 . . ?
C76 C77 C78 119.9(15) . . ?
C76 C77 H77 120.0 . . ?
C78 C77 H77 120.0 . . ?
C32 C31 C30 123.3(15) . . ?
C32 C31 H31 118.4 . . ?
C30 C31 H31 118.4 . . ?
C35 C36 H36 122.1 . . ?
C35 C36 C37 115.7(16) . . ?
C37 C36 H36 122.1 . . ?
C65 C64 H64 121.8 . . ?
C65 C64 C63 116.4(15) . . ?
C63 C64 H64 121.8 . . ?
N1 C1 H1 120.1 . . ?
N1 C1 C2 119.7(17) . . ?
C2 C1 H1 120.1 . . ?
C39 C38 H38 120.7 . . ?
C39 C38 C37 118.7(16) . . ?
C37 C38 H38 120.7 . . ?
C14 C15 H15 119.5 . . ?
C16 C15 C14 121(2) . . ?
C16 C15 H15 119.5 . . ?
C74 C75 C76 119.2(16) . . ?
C74 C75 H75 120.4 . . ?
C76 C75 H75 120.4 . . ?
C5 C4 H4 120.0 . . ?
C3 C4 C5 120.0(17) . . ?
C3 C4 H4 120.0 . . ?
C25 C24 H24 121.9 . . ?
C23 C24 C25 116.3(16) . . ?
C23 C24 H24 121.9 . . ?
C54 C55 H55 118.9 . . ?
C56 C55 C54 122.2(17) . . ?
C56 C55 H55 118.9 . . ?
C19 C18 H18 120.6 . . ?
C17 C18 C19 119(2) . . ?
C17 C18 H18 120.6 . . ?
C36 C37 H37 119.1 . . ?
C38 C37 C36 121.7(16) . . ?
C38 C37 H37 119.1 . . ?
C1 C2 H2 118.7 . . ?
C1 C2 C3 122.7(16) . . ?
C3 C2 H2 118.7 . . ?
C9 C10 C11 121.7(16) . . ?
C9 C10 H10 119.1 . . ?
C11 C10 H10 119.1 . . ?
C60 C61 H61 121.6 . . ?
C60 C61 C62 116.9(16) . . ?
C62 C61 H61 121.6 . . ?
N6 C21 H21 119.2 . . ?
N6 C21 C22 121.5(16) . . ?
C22 C21 H21 119.2 . . ?
C64 C63 H63 118.6 . . ?
C62 C63 C64 122.9(18) . . ?
C62 C63 H63 118.6 . . ?
O4 C58 H58A 109.5 . . ?
O4 C58 H58B 109.5 . . ?
O4 C58 H58C 109.5 . . ?
H58A C58 H58B 109.5 . . ?
H58A C58 H58C 109.5 . . ?
H58B C58 H58C 109.5 . . ?
C21 C22 H22 120.6 . . ?
C23 C22 C21 118.8(15) . . ?
C23 C22 H22 120.6 . . ?
C4 C3 C2 117.2(16) . . ?
C4 C3 H3 121.4 . . ?
C2 C3 H3 121.4 . . ?
C61 C62 H62 119.4 . . ?
C63 C62 C61 121.3(17) . . ?
C63 C62 H62 119.4 . . ?
O1 C40 H40A 109.5 . . ?
O1 C40 H40B 109.5 . . ?
O1 C40 H40C 109.5 . . ?
H40A C40 H40B 109.5 . . ?
H40A C40 H40C 109.5 . . ?
H40B C40 H40C 109.5 . . ?
C18 C17 H17 117.7 . . ?
C18 C17 C16 125(2) . . ?
C16 C17 H17 117.7 . . ?
C24 C23 H23 119.0 . . ?
C22 C23 C24 122.1(18) . . ?
C22 C23 H23 119.0 . . ?
O2 C20 H20C 109.5 . . ?
O2 C20 H20D 109.5 . . ?
O2 C20 H20E 109.5 . . ?
H20C C20 H20D 109.5 . . ?
H20C C20 H20E 109.5 . . ?
H20D C20 H20E 109.5 . . ?
C15 C16 C17 118(2) . . ?
C15 C16 H16 121.0 . . ?
C17 C16 H16 121.0 . . ?

loop_
_geom_bond_atom_site_label_1
_geom_bond_atom_site_label_2
_geom_bond_distance
_geom_bond_site_symmetry_2
_geom_bond_publ_flag
Pd3 Cl3 2.281(4) . ?
Pd3 N12 1.995(9) . ?
Pd3 N13 2.027(10) . ?
Pd3 N11 2.006(10) . ?
Pd4 Cl4 2.299(4) . ?
Pd4 N17 2.039(9) . ?
Pd4 N19 2.040(10) . ?
Pd4 N18 2.018(10) . ?
Pd1 Cl1 2.293(4) . ?
Pd1 N1 1.988(11) . ?
Pd1 N9 2.036(10) . ?
Pd1 N3 1.992(11) . ?
Pd2 Cl2 2.302(4) . ?
Pd2 N4 2.062(11) . ?
Pd2 N8 1.989(10) . ?
Pd2 N6 2.013(11) . ?
N17 C79 1.339(14) . ?
N17 C46 1.355(16) . ?
N12 C80 1.306(15) . ?
N12 C46 1.426(15) . ?
N13 C72 1.382(15) . ?
N13 C66 1.321(15) . ?
N4 C13 1.352(16) . ?
N4 C7 1.326(17) . ?
N11 C45 1.348(15) . ?
N11 C41 1.360(16) . ?
N16 C79 1.347(14) . ?
N16 C47 1.425(15) . ?
N16 C51 1.421(15) . ?
O4 C57 1.341(17) . ?
O4 C58 1.383(17) . ?
N8 C27 1.415(15) . ?
N8 C26 1.307(16) . ?
N19 C74 1.367(17) . ?
N19 C78 1.352(17) . ?
N18 C72 1.405(15) . ?
N18 C73 1.329(15) . ?
N10 C33 1.380(16) . ?
N10 C28 1.380(16) . ?
N10 C32 1.361(16) . ?
O3 C60 1.377(18) . ?
O3 C59 1.428(16) . ?
N1 C5 1.361(18) . ?
N1 C1 1.357(18) . ?
N14 C66 1.358(16) . ?
N14 C71 1.394(16) . ?
N14 C67 1.416(17) . ?
N9 C27 1.370(16) . ?
N9 C33 1.345(15) . ?
N3 C6 1.338(16) . ?
N3 C7 1.396(17) . ?
N5 C8 1.402(17) . ?
N5 C13 1.359(16) . ?
N5 C12 1.381(16) . ?
N15 H15A 0.8634 . ?
N15 H15B 0.8626 . ?
N15 C80 1.319(15) . ?
N6 C25 1.341(17) . ?
N6 C21 1.333(17) . ?
N20 H20A 0.8652 . ?
N20 H20B 0.8658 . ?
N20 C73 1.327(16) . ?
N7 H7A 0.8696 . ?
N7 H7B 0.8676 . ?
N7 C26 1.307(16) . ?
O1 C39 1.414(19) . ?
O1 C40 1.407(17) . ?
N2 H2A 0.8600 . ?
N2 H2B 0.8600 . ?
N2 C6 1.326(17) . ?
O2 C19 1.36(2) . ?
O2 C20 1.418(19) . ?
C79 C52 1.471(17) . ?
C80 C45 1.467(16) . ?
C72 C71 1.342(17) . ?
C27 C28 1.388(18) . ?
C47 C46 1.381(17) . ?
C47 C48 1.411(18) . ?
C66 C65 1.494(18) . ?
C8 C7 1.395(19) . ?
C8 C9 1.414(19) . ?
C33 C34 1.451(18) . ?
C13 C14 1.432(19) . ?
C45 C44 1.420(17) . ?
C34 C35 1.33(2) . ?
C34 C39 1.45(2) . ?
C65 C60 1.390(19) . ?
C65 C64 1.38(2) . ?
C49 H49 0.9300 . ?
C49 C48 1.336(19) . ?
C49 C50 1.386(19) . ?
C26 C25 1.482(18) . ?
C73 C74 1.436(18) . ?
C12 H12 0.9300 . ?
C12 C11 1.31(2) . ?
C57 C52 1.413(19) . ?
C57 C56 1.44(2) . ?
C28 C29 1.370(19) . ?
C69 H69 0.9300 . ?
C69 C70 1.35(2) . ?
C69 C68 1.41(2) . ?
C41 H41 0.9300 . ?
C41 C42 1.35(2) . ?
C48 H48 0.9300 . ?
C14 C19 1.46(2) . ?
C14 C15 1.39(2) . ?
C6 C5 1.452(19) . ?
C53 H53 0.9300 . ?
C53 C52 1.407(19) . ?
C53 C54 1.37(2) . ?
C71 C70 1.428(18) . ?
C51 H51 0.9300 . ?
C51 C50 1.390(19) . ?
C60 C61 1.40(2) . ?
C29 H29 0.9300 . ?
C29 C30 1.38(2) . ?
C50 H50 0.9300 . ?
C35 H35 0.9300 . ?
C35 C36 1.40(2) . ?
C25 C24 1.383(19) . ?
C9 H9 0.9300 . ?
C9 C10 1.33(2) . ?
C44 H44 0.9300 . ?
C44 C43 1.393(19) . ?
C74 C75 1.380(19) . ?
C70 H70 0.9300 . ?
C32 H32 0.9300 . ?
C32 C31 1.33(2) . ?
C39 C38 1.34(2) . ?
C11 H11 0.9300 . ?
C11 C10 1.48(2) . ?
C67 H67 0.9300 . ?
C67 C68 1.31(2) . ?
C43 H43 0.9300 . ?
C43 C42 1.34(2) . ?
C76 H76 0.9300 . ?
C76 C77 1.34(2) . ?
C76 C75 1.40(2) . ?
C54 H54 0.9300 . ?
C54 C55 1.37(2) . ?
C30 H30 0.9300 . ?
C30 C31 1.39(2) . ?
C68 H68 0.9300 . ?
C78 H78 0.9300 . ?
C78 C77 1.41(2) . ?
C5 C4 1.390(19) . ?
C19 C18 1.35(2) . ?
C42 H42 0.9300 . ?
C56 H56 0.9300 . ?
C56 C55 1.33(2) . ?
C59 H59A 0.9600 . ?
C59 H59B 0.9600 . ?
C59 H59C 0.9600 . ?
C77 H77 0.9300 . ?
C31 H31 0.9300 . ?
C36 H36 0.9300 . ?
C36 C37 1.43(2) . ?
C64 H64 0.9300 . ?
C64 C63 1.40(2) . ?
C1 H1 0.9300 . ?
C1 C2 1.36(2) . ?
C38 H38 0.9300 . ?
C38 C37 1.38(2) . ?
C15 H15 0.9300 . ?
C15 C16 1.35(3) . ?
C75 H75 0.9300 . ?
C4 H4 0.9300 . ?
C4 C3 1.35(2) . ?
C24 H24 0.9300 . ?
C24 C23 1.38(2) . ?
C55 H55 0.9300 . ?
C18 H18 0.9300 . ?
C18 C17 1.34(3) . ?
C37 H37 0.9300 . ?
C2 H2 0.9300 . ?
C2 C3 1.39(3) . ?
C10 H10 0.9300 . ?
C61 H61 0.9300 . ?
C61 C62 1.42(3) . ?
C21 H21 0.9300 . ?
C21 C22 1.40(2) . ?
C63 H63 0.9300 . ?
C63 C62 1.33(2) . ?
C58 H58A 0.9600 . ?
C58 H58B 0.9600 . ?
C58 H58C 0.9600 . ?
C22 H22 0.9300 . ?
C22 C23 1.32(2) . ?
C3 H3 0.9300 . ?
C62 H62 0.9300 . ?
C40 H40A 0.9600 . ?
C40 H40B 0.9600 . ?
C40 H40C 0.9600 . ?
C17 H17 0.9300 . ?
C17 C16 1.38(3) . ?
C23 H23 0.9300 . ?
C20 H20C 0.9600 . ?
C20 H20D 0.9600 . ?
C20 H20E 0.9600 . ?
C16 H16 0.9300 . ?

loop_
_geom_torsion_atom_site_label_1
_geom_torsion_atom_site_label_2
_geom_torsion_atom_site_label_3
_geom_torsion_atom_site_label_4
_geom_torsion
_geom_torsion_site_symmetry_1
_geom_torsion_site_symmetry_2
_geom_torsion_site_symmetry_3
_geom_torsion_site_symmetry_4
_geom_torsion_publ_flag
Pd3 N12 C80 N15 -175.4(9) . . . . ?
Pd3 N12 C80 C45 4.7(13) . . . . ?
Pd3 N12 C46 N17 61.7(14) . . . . ?
Pd3 N12 C46 C47 -112.3(12) . . . . ?
Pd3 N13 C72 N18 0.8(15) . . . . ?
Pd3 N13 C72 C71 179.8(8) . . . . ?
Pd3 N13 C66 N14 -179.9(8) . . . . ?
Pd3 N13 C66 C65 -7.8(18) . . . . ?
Pd3 N11 C45 C80 11.6(13) . . . . ?
Pd3 N11 C45 C44 -169.1(9) . . . . ?
Pd3 N11 C41 C42 165.6(11) . . . . ?
Pd4 N17 C79 N16 -174.4(7) . . . . ?
Pd4 N17 C79 C52 10.8(17) . . . . ?
Pd4 N17 C46 N12 -0.2(16) . . . . ?
Pd4 N17 C46 C47 174.6(8) . . . . ?
Pd4 N19 C74 C73 2.9(16) . . . . ?
Pd4 N19 C74 C75 -178.9(11) . . . . ?
Pd4 N19 C78 C77 178.1(11) . . . . ?
Pd4 N18 C72 N13 62.5(13) . . . . ?
Pd4 N18 C72 C71 -116.2(13) . . . . ?
Pd4 N18 C73 N20 -178.1(11) . . . . ?
Pd4 N18 C73 C74 2.1(16) . . . . ?
Pd1 N1 C5 C6 1.8(15) . . . . ?
Pd1 N1 C5 C4 -179.0(11) . . . . ?
Pd1 N1 C1 C2 179.8(13) . . . . ?
Pd1 N9 C27 N8 1.3(16) . . . . ?
Pd1 N9 C27 C28 176.3(8) . . . . ?
Pd1 N9 C33 N10 -175.9(8) . . . . ?
Pd1 N9 C33 C34 5(2) . . . . ?
Pd1 N3 C6 N2 -178.7(10) . . . . ?
Pd1 N3 C6 C5 -1.6(15) . . . . ?
Pd1 N3 C7 N4 62.8(15) . . . . ?
Pd1 N3 C7 C8 -106.2(15) . . . . ?
Pd2 N4 C13 N5 175.8(8) . . . . ?
Pd2 N4 C13 C14 -2.9(19) . . . . ?
Pd2 N4 C7 N3 10.5(16) . . . . ?
Pd2 N4 C7 C8 -178.4(8) . . . . ?
Pd2 N8 C27 N9 69.4(14) . . . . ?
Pd2 N8 C27 C28 -104.5(14) . . . . ?
Pd2 N8 C26 N7 -172.3(11) . . . . ?
Pd2 N8 C26 C25 0.9(16) . . . . ?
Pd2 N6 C25 C26 -4.1(16) . . . . ?
Pd2 N6 C25 C24 178.2(13) . . . . ?
Pd2 N6 C21 C22 179.5(14) . . . . ?
N17 C79 C52 C57 -128.1(13) . . . . ?
N17 C79 C52 C53 49.5(18) . . . . ?
N12 C80 C45 N11 -10.8(15) . . . . ?
N12 C80 C45 C44 169.9(11) . . . . ?
N13 C72 C71 N14 0.5(14) . . . . ?
N13 C72 C71 C70 -178.6(14) . . . . ?
N13 C66 C65 C60 -121.7(14) . . . . ?
N13 C66 C65 C64 54.8(19) . . . . ?
N4 C13 C14 C19 -134.3(15) . . . . ?
N4 C13 C14 C15 41(2) . . . . ?
N11 C45 C44 C43 -0.1(19) . . . . ?
N11 C41 C42 C43 3(2) . . . . ?
N16 C79 C52 C57 57.5(16) . . . . ?
N16 C79 C52 C53 -124.8(13) . . . . ?
N16 C47 C46 N17 0.7(13) . . . . ?
N16 C47 C46 N12 175.3(11) . . . . ?
N16 C47 C48 C49 1(2) . . . . ?
N16 C51 C50 C49 -1(2) . . . . ?
O4 C57 C52 C79 3.5(16) . . . . ?
O4 C57 C52 C53 -174.2(11) . . . . ?
O4 C57 C56 C55 176.9(14) . . . . ?
N8 C27 C28 N10 174.4(12) . . . . ?
N8 C27 C28 C29 -6(3) . . . . ?
N8 C26 C25 N6 2.1(19) . . . . ?
N8 C26 C25 C24 179.9(15) . . . . ?
N19 C74 C75 C76 2(2) . . . . ?
N19 C78 C77 C76 -1(2) . . . . ?
N18 C72 C71 N14 179.3(12) . . . . ?
N18 C72 C71 C70 0(3) . . . . ?
N18 C73 C74 N19 -3.3(19) . . . . ?
N18 C73 C74 C75 178.6(14) . . . . ?
N10 C33 C34 C35 -136.6(15) . . . . ?
N10 C33 C34 C39 46(2) . . . . ?
N10 C28 C29 C30 2(2) . . . . ?
N10 C32 C31 C30 0(3) . . . . ?
O3 C60 C61 C62 178.1(15) . . . . ?
N1 C5 C4 C3 1(2) . . . . ?
N1 C1 C2 C3 -2(3) . . . . ?
N14 C66 C65 C60 49.3(19) . . . . ?
N14 C66 C65 C64 -134.3(14) . . . . ?
N14 C71 C70 C69 3(2) . . . . ?
N14 C67 C68 C69 0(2) . . . . ?
N9 C27 C28 N10 0.0(14) . . . . ?
N9 C27 C28 C29 179.7(15) . . . . ?
N9 C33 C34 C35 42(2) . . . . ?
N9 C33 C34 C39 -135.5(14) . . . . ?
N3 C6 C5 N1 -0.2(18) . . . . ?
N3 C6 C5 C4 -179.4(13) . . . . ?
N5 C8 C7 N4 2.9(14) . . . . ?
N5 C8 C7 N3 172.9(13) . . . . ?
N5 C8 C9 C10 -3(2) . . . . ?
N5 C13 C14 C19 47(2) . . . . ?
N5 C13 C14 C15 -137.2(16) . . . . ?
N5 C12 C11 C10 -1(2) . . . . ?
N15 C80 C45 N11 169.3(11) . . . . ?
N15 C80 C45 C44 -10.1(18) . . . . ?
N6 C25 C24 C23 1(3) . . . . ?
N6 C21 C22 C23 3(3) . . . . ?
N20 C73 C74 N19 176.9(13) . . . . ?
N20 C73 C74 C75 -1(2) . . . . ?
N7 C26 C25 N6 175.6(13) . . . . ?
N7 C26 C25 C24 -7(2) . . . . ?
O1 C39 C38 C37 177.3(16) . . . . ?
N2 C6 C5 N1 176.9(12) . . . . ?
N2 C6 C5 C4 -2(2) . . . . ?
O2 C19 C18 C17 173.0(18) . . . . ?
C79 N17 C46 N12 -176.1(10) . . . . ?
C79 N17 C46 C47 -1.2(13) . . . . ?
C79 N16 C47 C46 0.2(13) . . . . ?
C79 N16 C47 C48 -178.7(12) . . . . ?
C79 N16 C51 C50 178.2(12) . . . . ?
C80 N12 C46 N17 -111.9(13) . . . . ?
C80 N12 C46 C47 74.1(16) . . . . ?
C80 C45 C44 C43 179.2(12) . . . . ?
C72 N13 C66 N14 0.5(13) . . . . ?
C72 N13 C66 C65 172.6(12) . . . . ?
C72 N18 C73 N20 -6(2) . . . . ?
C72 N18 C73 C74 174.3(12) . . . . ?
C72 C71 C70 C69 -177.5(15) . . . . ?
C27 N8 C26 N7 -1(2) . . . . ?
C27 N8 C26 C25 172.2(12) . . . . ?
C27 N9 C33 N10 -0.5(14) . . . . ?
C27 N9 C33 C34 -179.3(13) . . . . ?
C27 C28 C29 C30 -177.6(16) . . . . ?
C47 N16 C79 N17 -0.9(13) . . . . ?
C47 N16 C79 C52 174.2(11) . . . . ?
C47 N16 C51 C50 2.1(17) . . . . ?
C66 N13 C72 N18 -179.5(10) . . . . ?
C66 N13 C72 C71 -0.6(14) . . . . ?
C66 N14 C71 C72 -0.2(14) . . . . ?
C66 N14 C71 C70 179.1(12) . . . . ?
C66 N14 C67 C68 177.5(14) . . . . ?
C66 C65 C60 O3 -1.1(19) . . . . ?
C66 C65 C60 C61 176.2(14) . . . . ?
C66 C65 C64 C63 -175.1(14) . . . . ?
C8 N5 C13 N4 3.0(14) . . . . ?
C8 N5 C13 C14 -178.3(13) . . . . ?
C8 N5 C12 C11 3(2) . . . . ?
C8 C9 C10 C11 6(3) . . . . ?
C33 N10 C28 C27 -0.4(14) . . . . ?
C33 N10 C28 C29 179.9(13) . . . . ?
C33 N10 C32 C31 177.7(14) . . . . ?
C33 N9 C27 N8 -174.7(11) . . . . ?
C33 N9 C27 C28 0.3(15) . . . . ?
C33 C34 C35 C36 178.7(13) . . . . ?
C33 C34 C39 O1 2(2) . . . . ?
C33 C34 C39 C38 -177.4(14) . . . . ?
C13 N4 C7 N3 -172.3(11) . . . . ?
C13 N4 C7 C8 -1.2(15) . . . . ?
C13 N5 C8 C7 -3.7(14) . . . . ?
C13 N5 C8 C9 179.5(12) . . . . ?
C13 N5 C12 C11 -177.5(14) . . . . ?
C13 C14 C19 O2 1(2) . . . . ?
C13 C14 C19 C18 179.6(15) . . . . ?
C13 C14 C15 C16 -176.3(16) . . . . ?
C46 N17 C79 N16 1.3(13) . . . . ?
C46 N17 C79 C52 -173.6(12) . . . . ?
C46 N12 C80 N15 -1.6(18) . . . . ?
C46 N12 C80 C45 178.5(10) . . . . ?
C46 C47 C48 C49 -177.9(15) . . . . ?
C45 N11 C41 C42 -3(2) . . . . ?
C45 C44 C43 C42 0(2) . . . . ?
C34 C35 C36 C37 1(2) . . . . ?
C34 C39 C38 C37 -3(3) . . . . ?
C65 C60 C61 C62 1(2) . . . . ?
C65 C64 C63 C62 -4(3) . . . . ?
C26 N8 C27 N9 -101.7(15) . . . . ?
C26 N8 C27 C28 84.4(19) . . . . ?
C26 C25 C24 C23 -176.2(17) . . . . ?
C73 N18 C72 N13 -109.2(14) . . . . ?
C73 N18 C72 C71 72.1(18) . . . . ?
C73 C74 C75 C76 -179.9(15) . . . . ?
C12 N5 C8 C7 175.8(11) . . . . ?
C12 N5 C8 C9 -1.1(18) . . . . ?
C12 N5 C13 N4 -176.4(12) . . . . ?
C12 N5 C13 C14 2(2) . . . . ?
C12 C11 C10 C9 -4(3) . . . . ?
C57 C56 C55 C54 1(2) . . . . ?
C28 N10 C33 N9 0.6(14) . . . . ?
C28 N10 C33 C34 179.3(13) . . . . ?
C28 N10 C32 C31 6(2) . . . . ?
C28 C29 C30 C31 3(2) . . . . ?
C41 N11 C45 C80 -178.0(11) . . . . ?
C41 N11 C45 C44 1.4(17) . . . . ?
C48 C47 C46 N17 179.2(14) . . . . ?
C48 C47 C46 N12 -6(2) . . . . ?
C48 C49 C50 C51 0(2) . . . . ?
C14 C19 C18 C17 -6(3) . . . . ?
C14 C15 C16 C17 -1(3) . . . . ?
C6 N3 C7 N4 -112.2(14) . . . . ?
C6 N3 C7 C8 78.9(18) . . . . ?
C6 C5 C4 C3 179.7(15) . . . . ?
C53 C54 C55 C56 4(2) . . . . ?
C71 N14 C66 N13 -0.2(14) . . . . ?
C71 N14 C66 C65 -172.4(12) . . . . ?
C71 N14 C67 C68 4(2) . . . . ?
C52 C57 C56 C55 -7(2) . . . . ?
C52 C53 C54 C55 -2(2) . . . . ?
C7 N4 C13 N5 -1.1(14) . . . . ?
C7 N4 C13 C14 -179.8(12) . . . . ?
C7 N3 C6 N2 -3(2) . . . . ?
C7 N3 C6 C5 173.7(12) . . . . ?
C7 C8 C9 C10 -179.0(16) . . . . ?
C51 N16 C79 N17 -177.4(11) . . . . ?
C51 N16 C79 C52 -2.2(19) . . . . ?
C51 N16 C47 C46 177.1(10) . . . . ?
C51 N16 C47 C48 -1.8(18) . . . . ?
C60 C65 C64 C63 1(2) . . . . ?
C60 C61 C62 C63 -3(3) . . . . ?
C29 C30 C31 C32 -4(3) . . . . ?
C50 C49 C48 C47 0(2) . . . . ?
C35 C34 C39 O1 -175.2(13) . . . . ?
C35 C34 C39 C38 5(2) . . . . ?
C35 C36 C37 C38 2(3) . . . . ?
C25 N6 C21 C22 -1(3) . . . . ?
C25 C24 C23 C22 1(3) . . . . ?
C9 C8 C7 N4 179.1(15) . . . . ?
C9 C8 C7 N3 -11(3) . . . . ?
C44 C43 C42 C41 -2(2) . . . . ?
C74 N19 C78 C77 1(2) . . . . ?
C70 C69 C68 C67 -3(2) . . . . ?
C32 N10 C33 N9 -172.2(12) . . . . ?
C32 N10 C33 C34 7(2) . . . . ?
C32 N10 C28 C27 173.2(12) . . . . ?
C32 N10 C28 C29 -6.6(19) . . . . ?
C39 C34 C35 C36 -4(2) . . . . ?
C39 C38 C37 C36 0(3) . . . . ?
C67 N14 C66 N13 -174.0(12) . . . . ?
C67 N14 C66 C65 14(2) . . . . ?
C67 N14 C71 C72 174.5(12) . . . . ?
C67 N14 C71 C70 -6.2(18) . . . . ?
C54 C53 C52 C79 177.1(12) . . . . ?
C54 C53 C52 C57 -5.2(19) . . . . ?
C68 C69 C70 C71 1(2) . . . . ?
C78 N19 C74 C73 -179.4(12) . . . . ?
C78 N19 C74 C75 -1(2) . . . . ?
C5 N1 C1 C2 0(2) . . . . ?
C5 C4 C3 C2 -3(3) . . . . ?
C19 C14 C15 C16 -1(2) . . . . ?
C19 C18 C17 C16 5(4) . . . . ?
C56 C57 C52 C79 -172.7(11) . . . . ?
C56 C57 C52 C53 9.7(17) . . . . ?
C59 O3 C60 C65 -161.4(13) . . . . ?
C59 O3 C60 C61 21(2) . . . . ?
C77 C76 C75 C74 -2(2) . . . . ?
C64 C65 C60 O3 -177.4(14) . . . . ?
C64 C65 C60 C61 0(2) . . . . ?
C64 C63 C62 C61 5(3) . . . . ?
C1 N1 C5 C6 -178.4(13) . . . . ?
C1 N1 C5 C4 1(2) . . . . ?
C1 C2 C3 C4 4(3) . . . . ?
C15 C14 C19 O2 -174.9(14) . . . . ?
C15 C14 C19 C18 4(2) . . . . ?
C75 C76 C77 C78 2(3) . . . . ?
C18 C17 C16 C15 -1(4) . . . . ?
C21 N6 C25 C26 176.2(14) . . . . ?
C21 N6 C25 C24 -2(2) . . . . ?
C21 C22 C23 C24 -4(3) . . . . ?
C58 O4 C57 C52 -170.3(12) . . . . ?
C58 O4 C57 C56 5(2) . . . . ?
C40 O1 C39 C34 -174.0(13) . . . . ?
C40 O1 C39 C38 6(2) . . . . ?
C20 O2 C19 C14 -170.0(14) . . . . ?
C20 O2 C19 C18 11(2) . . . . ?

loop_
_smtbx_masks_void_nr
_smtbx_masks_void_average_x
_smtbx_masks_void_average_y
_smtbx_masks_void_average_z
_smtbx_masks_void_volume
_smtbx_masks_void_count_electrons
_smtbx_masks_void_content
1 -0.007 0.007 0.493 1212.4 314.9 '7.5 dmf'
